data_1515919
loop_
_publ_author_name
'Benniston, Andrew C.'
'Harriman, Anthony'
'Whittle, Victoria L.'
'Zelzer, Mischa'
'Harrington, Ross W.'
'Clegg, William'

_publ_section_title
;
 Exciplex-like emission from a closely-spaced, orthogonally-sited
 anthracenyl-boron dipyrromethene (Bodipy) molecular dyad.
;
_journal_issue 7
_journal_name_full
'Photochemical &amp; photobiological sciences : Official journal of the European Photochemistry Association and the European Society for Photobiology'
_journal_page_first 1009
_journal_page_last 1017
_journal_paper_doi 10.1039/c0pp00039f
_journal_volume 9
_journal_year 2010
_chemical_formula_moiety 'C23 H15 B F2 N2'
_chemical_formula_sum 'C23 H15 B F2 N2'
_chemical_formula_weight 368.18
_chemical_name_systematic
;
?
;
_space_group_IT_number 61
_symmetry_cell_setting orthorhombic
_symmetry_space_group_name_Hall '-P 2ac 2ab'
_symmetry_space_group_name_H-M 'P b c a'
_atom_sites_solution_hydrogens geom
_atom_sites_solution_primary direct
_atom_sites_solution_secondary difmap
_audit_creation_method SHELXL-97
_cell_angle_alpha 90.00
_cell_angle_beta 90.00
_cell_angle_gamma 90.00
_cell_formula_units_Z 8
_cell_length_a 13.0065(7)
_cell_length_b 12.4226(6)
_cell_length_c 21.8351(11)
_cell_measurement_reflns_used 5844
_cell_measurement_temperature 150(2)
_cell_measurement_theta_max 29.4238
_cell_measurement_theta_min 2.9363
_cell_volume 3528.0(3)
_computing_cell_refinement
;
'Tue Apr 28 13:45:08 2009'
;
_computing_data_collection
;
'Tue Apr 28 13:45:08 2009'
;
_computing_data_reduction
;
'Tue Apr 28 13:45:08 2009'
;
_computing_molecular_graphics 'Bruker SHELXTL'
_computing_publication_material 'Bruker SHELXTL and local programs'
_computing_structure_refinement 'Bruker SHELXTL'
_computing_structure_solution 'Bruker SHELXTL'
_diffrn_ambient_temperature 150(2)
_diffrn_detector_area_resol_mean 10.3968
_diffrn_measured_fraction_theta_full 0.999
_diffrn_measured_fraction_theta_max 0.853
_diffrn_measurement_device_type 'Oxford Diffraction Gemini A Ultra diffractometer'
_diffrn_measurement_method 'thick-slice \w scans'
_diffrn_radiation_monochromator graphite
_diffrn_radiation_source 'sealed tube with Enhance optics'
_diffrn_radiation_type MoK\a
_diffrn_radiation_wavelength 0.71073
_diffrn_reflns_av_R_equivalents 0.0368
_diffrn_reflns_av_sigmaI/netI 0.0460
_diffrn_reflns_limit_h_max 17
_diffrn_reflns_limit_h_min -17
_diffrn_reflns_limit_k_max 16
_diffrn_reflns_limit_k_min -15
_diffrn_reflns_limit_l_max 29
_diffrn_reflns_limit_l_min -22
_diffrn_reflns_number 13782
_diffrn_reflns_theta_full 26.00
_diffrn_reflns_theta_max 29.54
_diffrn_reflns_theta_min 2.94
_diffrn_standards_number 0
_exptl_absorpt_coefficient_mu 0.096
_exptl_absorpt_correction_T_max 0.9858
_exptl_absorpt_correction_T_min 0.9681
_exptl_absorpt_correction_type multi-scan
_exptl_absorpt_process_details
;
'Tue Apr 28 13:45:08 2009'
;
_exptl_crystal_colour red/green
_exptl_crystal_density_diffrn 1.386
_exptl_crystal_density_method 'not measured'
_exptl_crystal_description block
_exptl_crystal_F_000 1520
_exptl_crystal_size_max 0.34
_exptl_crystal_size_mid 0.20
_exptl_crystal_size_min 0.15
_refine_diff_density_max 0.270
_refine_diff_density_min -0.281
_refine_diff_density_rms 0.049
_refine_ls_extinction_method none
_refine_ls_goodness_of_fit_ref 0.964
_refine_ls_hydrogen_treatment constr
_refine_ls_matrix_type full
_refine_ls_number_parameters 272
_refine_ls_number_reflns 4207
_refine_ls_number_restraints 0
_refine_ls_restrained_S_all 0.964
_refine_ls_R_factor_all 0.0673
_refine_ls_R_factor_gt 0.0426
_refine_ls_shift/su_max 0.001
_refine_ls_shift/su_mean 0.000
_refine_ls_structure_factor_coef Fsqd
_refine_ls_weighting_details 'calc w=1/[\s^2^(Fo^2^)+(0.0545P)^2^+0.0000P] where P=(Fo^2^+2Fc^2^)/3'
_refine_ls_weighting_scheme calc
_refine_ls_wR_factor_gt 0.0924
_refine_ls_wR_factor_ref 0.0972
_reflns_number_gt 2840
_reflns_number_total 4207
_reflns_threshold_expression I>2\s(I)
_cod_data_source_file c0pp00039f.txt
_cod_data_source_block acb70a
_cod_database_code 1515919

loop_
_symmetry_equiv_pos_as_xyz
'x, y, z'
'-x+1/2, -y, z+1/2'
'-x, y+1/2, -z+1/2'
'x+1/2, -y+1/2, -z'
'-x, -y, -z'
'x-1/2, y, -z-1/2'
'x, -y-1/2, z-1/2'
'-x-1/2, y-1/2, z'

loop_
_atom_site_label
_atom_site_type_symbol
_atom_site_fract_x
_atom_site_fract_y
_atom_site_fract_z
_atom_site_U_iso_or_equiv
_atom_site_adp_type
_atom_site_occupancy
_atom_site_symmetry_multiplicity
_atom_site_calc_flag
_atom_site_refinement_flags
_atom_site_disorder_assembly
_atom_site_disorder_group
F1 F 0.1827(7) 0.4516(13) 0.1582(5) 0.079(3) Uani 0.60(3) 1 d P A 1
F1A F 0.1605(8) 0.4177(6) 0.1450(3) 0.0379(17) Uani 0.40(3) 1 d P A 2
F2 F 0.0881(9) 0.2976(13) 0.1508(5) 0.089(3) Uani 0.60(3) 1 d P A 1
F2A F 0.0684(6) 0.2701(4) 0.1627(4) 0.0341(17) Uani 0.40(3) 1 d P A 2
N1 N 0.03967(8) 0.42644(8) 0.22641(4) 0.0227(2) Uani 1 1 d . A .
N2 N 0.19802(8) 0.31919(9) 0.23686(4) 0.0226(3) Uani 1 1 d . A .
B1 B 0.12261(14) 0.36565(16) 0.18956(7) 0.0383(4) Uani 1 1 d . . .
C1 C -0.03895(11) 0.48313(11) 0.20387(6) 0.0279(3) Uani 1 1 d . . .
H1A H -0.0526 0.4929 0.1615 0.033 Uiso 1 1 calc R A .
C2 C -0.09819(11) 0.52591(11) 0.25117(6) 0.0310(3) Uani 1 1 d . A .
H2A H -0.1578 0.5695 0.2470 0.037 Uiso 1 1 calc R . .
C3 C -0.05372(10) 0.49292(10) 0.30501(6) 0.0257(3) Uani 1 1 d . . .
H3A H -0.0774 0.5092 0.3451 0.031 Uiso 1 1 calc R A .
C4 C 0.03314(10) 0.43078(10) 0.29021(5) 0.0196(3) Uani 1 1 d . A .
C5 C 0.10721(9) 0.38185(9) 0.32690(5) 0.0184(3) Uani 1 1 d . . .
C6 C 0.19047(10) 0.32886(10) 0.30025(5) 0.0199(3) Uani 1 1 d . A .
C7 C 0.27622(10) 0.27699(10) 0.32619(6) 0.0247(3) Uani 1 1 d . . .
H7A H 0.2914 0.2712 0.3686 0.030 Uiso 1 1 calc R A .
C8 C 0.33395(11) 0.23616(11) 0.27881(6) 0.0309(3) Uani 1 1 d . A .
H8A H 0.3963 0.1967 0.2823 0.037 Uiso 1 1 calc R . .
C9 C 0.28353(10) 0.26377(11) 0.22487(6) 0.0295(3) Uani 1 1 d . . .
H9A H 0.3068 0.2456 0.1849 0.035 Uiso 1 1 calc R A .
C10 C 0.09701(9) 0.38418(9) 0.39534(5) 0.0165(3) Uani 1 1 d . A .
C11 C 0.03095(9) 0.31001(9) 0.42399(5) 0.0167(3) Uani 1 1 d . . .
C12 C -0.02612(10) 0.23087(10) 0.39148(5) 0.0210(3) Uani 1 1 d . A .
H12A H -0.0230 0.2293 0.3480 0.025 Uiso 1 1 calc R . .
C13 C -0.08500(10) 0.15753(10) 0.42132(6) 0.0268(3) Uani 1 1 d . . .
H13A H -0.1223 0.1054 0.3986 0.032 Uiso 1 1 calc R A .
C14 C -0.09134(11) 0.15805(11) 0.48620(6) 0.0292(3) Uani 1 1 d . A .
H14A H -0.1331 0.1065 0.5066 0.035 Uiso 1 1 calc R . .
C15 C -0.03849(10) 0.23124(10) 0.51897(6) 0.0245(3) Uani 1 1 d . . .
H15A H -0.0434 0.2307 0.5624 0.029 Uiso 1 1 calc R A .
C16 C 0.02464(9) 0.30939(9) 0.48979(5) 0.0176(3) Uani 1 1 d . A .
C17 C 0.08181(9) 0.38259(9) 0.52336(5) 0.0198(3) Uani 1 1 d . . .
H17A H 0.0766 0.3819 0.5668 0.024 Uiso 1 1 calc R A .
C18 C 0.14638(9) 0.45671(9) 0.49568(5) 0.0176(3) Uani 1 1 d . A .
C19 C 0.20566(10) 0.53104(9) 0.53038(6) 0.0222(3) Uani 1 1 d . . .
H19A H 0.1983 0.5325 0.5737 0.027 Uiso 1 1 calc R A .
C20 C 0.27207(10) 0.59953(10) 0.50330(6) 0.0266(3) Uani 1 1 d . A .
H20A H 0.3115 0.6480 0.5274 0.032 Uiso 1 1 calc R . .
C21 C 0.28265(10) 0.59874(10) 0.43873(6) 0.0286(3) Uani 1 1 d . . .
H21A H 0.3303 0.6463 0.4198 0.034 Uiso 1 1 calc R A .
C22 C 0.22602(10) 0.53129(10) 0.40342(6) 0.0235(3) Uani 1 1 d . A .
H22A H 0.2335 0.5336 0.3602 0.028 Uiso 1 1 calc R . .
C23 C 0.15566(9) 0.45718(9) 0.42999(5) 0.0177(3) Uani 1 1 d . . .

loop_
_atom_site_aniso_label
_atom_site_aniso_U_11
_atom_site_aniso_U_22
_atom_site_aniso_U_33
_atom_site_aniso_U_23
_atom_site_aniso_U_13
_atom_site_aniso_U_12
F1 0.042(2) 0.131(6) 0.065(3) 0.070(4) 0.025(2) 0.030(3)
F1A 0.040(3) 0.051(3) 0.023(2) 0.0187(19) 0.0146(17) 0.0096(17)
F2 0.065(3) 0.161(5) 0.040(3) -0.055(4) -0.026(2) 0.057(4)
F2A 0.040(2) 0.034(4) 0.028(2) -0.0181(14) -0.0069(16) 0.0073(16)
N1 0.0237(6) 0.0300(6) 0.0142(5) 0.0054(4) -0.0015(5) 0.0019(5)
N2 0.0216(6) 0.0294(6) 0.0169(5) 0.0012(4) 0.0049(5) 0.0022(5)
B1 0.0382(10) 0.0627(12) 0.0140(6) 0.0043(8) 0.0040(8) 0.0206(10)
C1 0.0284(7) 0.0335(8) 0.0216(6) 0.0060(6) -0.0060(6) 0.0037(6)
C2 0.0287(7) 0.0321(7) 0.0322(7) 0.0007(6) -0.0047(7) 0.0098(6)
C3 0.0260(7) 0.0283(7) 0.0229(6) -0.0037(6) 0.0011(6) 0.0046(6)
C4 0.0219(6) 0.0223(6) 0.0147(5) 0.0013(5) 0.0016(5) -0.0003(6)
C5 0.0199(6) 0.0184(6) 0.0169(5) 0.0014(5) 0.0012(5) -0.0038(5)
C6 0.0211(7) 0.0223(6) 0.0162(5) 0.0035(5) 0.0020(5) -0.0015(5)
C7 0.0222(7) 0.0257(7) 0.0261(6) 0.0055(6) -0.0009(6) 0.0011(6)
C8 0.0219(7) 0.0323(7) 0.0386(8) 0.0055(6) 0.0038(7) 0.0060(6)
C9 0.0246(7) 0.0341(7) 0.0299(7) -0.0014(6) 0.0102(6) 0.0034(6)
C10 0.0163(6) 0.0189(6) 0.0144(5) 0.0019(5) -0.0008(5) 0.0032(5)
C11 0.0152(6) 0.0172(6) 0.0177(5) 0.0011(5) -0.0021(5) 0.0031(5)
C12 0.0216(7) 0.0227(6) 0.0186(5) -0.0006(5) -0.0035(6) -0.0003(6)
C13 0.0250(7) 0.0254(7) 0.0299(7) -0.0009(6) -0.0060(6) -0.0068(6)
C14 0.0265(7) 0.0303(7) 0.0308(7) 0.0096(6) 0.0010(6) -0.0109(6)
C15 0.0223(7) 0.0314(7) 0.0198(6) 0.0058(6) 0.0015(6) -0.0025(6)
C16 0.0157(6) 0.0200(6) 0.0172(5) 0.0013(5) -0.0002(5) 0.0023(5)
C17 0.0198(6) 0.0252(6) 0.0143(5) -0.0012(5) 0.0005(5) 0.0021(6)
C18 0.0164(6) 0.0189(6) 0.0176(5) -0.0012(5) -0.0019(5) 0.0039(5)
C19 0.0228(7) 0.0224(6) 0.0216(6) -0.0042(5) -0.0032(6) 0.0026(6)
C20 0.0260(7) 0.0210(6) 0.0328(7) -0.0041(6) -0.0073(6) -0.0016(6)
C21 0.0259(7) 0.0229(7) 0.0369(7) 0.0070(6) -0.0020(7) -0.0073(6)
C22 0.0252(7) 0.0235(6) 0.0217(6) 0.0049(5) -0.0001(6) -0.0021(6)
C23 0.0169(6) 0.0176(6) 0.0186(6) 0.0019(5) -0.0004(5) 0.0024(5)

loop_
_atom_type_symbol
_atom_type_description
_atom_type_scat_dispersion_real
_atom_type_scat_dispersion_imag
_atom_type_scat_source
C C 0.0033 0.0016 'International Tables Vol C Tables 4.2.6.8 and 6.1.1.4'
H H 0.0000 0.0000 'International Tables Vol C Tables 4.2.6.8 and 6.1.1.4'
B B 0.0013 0.0007 'International Tables Vol C Tables 4.2.6.8 and 6.1.1.4'
N N 0.0061 0.0033 'International Tables Vol C Tables 4.2.6.8 and 6.1.1.4'
F F 0.0171 0.0103 'International Tables Vol C Tables 4.2.6.8 and 6.1.1.4'

loop_
_geom_angle_atom_site_label_1
_geom_angle_atom_site_label_2
_geom_angle_atom_site_label_3
_geom_angle
B1 N1 C1 126.95(10)
B1 N1 C4 125.55(10)
C1 N1 C4 107.50(10)
B1 N2 C6 126.19(11)
B1 N2 C9 126.44(11)
C6 N2 C9 107.36(10)
F1 B1 F2 110.7(3)
F1 B1 N1 104.8(5)
F1 B1 N2 104.1(4)
F1A B1 F2A 106.6(4)
F1A B1 N1 115.0(4)
F1A B1 N2 117.3(5)
F2 B1 N1 115.0(5)
F2 B1 N2 114.9(5)
F2A B1 N1 105.2(3)
F2A B1 N2 105.4(3)
N1 B1 N2 106.23(10)
N1 C1 H1A 124.7
N1 C1 C2 110.56(11)
H1A C1 C2 124.7
C1 C2 H2A 126.6
C1 C2 C3 106.73(12)
H2A C2 C3 126.6
C2 C3 H3A 126.1
C2 C3 C4 107.80(11)
H3A C3 C4 126.1
N1 C4 C3 107.42(10)
N1 C4 C5 120.98(11)
C3 C4 C5 131.56(11)
C4 C5 C6 120.23(10)
C4 C5 C10 120.21(10)
C6 C5 C10 119.56(10)
N2 C6 C5 120.67(11)
N2 C6 C7 107.74(11)
C5 C6 C7 131.59(11)
C6 C7 H7A 126.3
C6 C7 C8 107.40(11)
H7A C7 C8 126.3
C7 C8 H8A 126.6
C7 C8 C9 106.77(12)
H8A C8 C9 126.6
N2 C9 C8 110.74(12)
N2 C9 H9A 124.6
C8 C9 H9A 124.6
C5 C10 C11 118.96(10)
C5 C10 C23 120.02(10)
C11 C10 C23 120.98(10)
C10 C11 C12 123.37(10)
C10 C11 C16 118.83(10)
C12 C11 C16 117.70(11)
C11 C12 H12A 119.4
C11 C12 C13 121.29(11)
H12A C12 C13 119.4
C12 C13 H13A 119.7
C12 C13 C14 120.60(12)
H13A C13 C14 119.7
C13 C14 H14A 119.9
C13 C14 C15 120.28(12)
H14A C14 C15 119.9
C14 C15 H15A 119.4
C14 C15 C16 121.19(11)
H15A C15 C16 119.4
C11 C16 C15 118.94(11)
C11 C16 C17 119.63(11)
C15 C16 C17 121.41(10)
C16 C17 H17A 119.0
C16 C17 C18 122.09(10)
H17A C17 C18 119.0
C17 C18 C19 121.88(11)
C17 C18 C23 119.23(11)
C19 C18 C23 118.88(11)
C18 C19 H19A 119.2
C18 C19 C20 121.56(12)
H19A C19 C20 119.2
C19 C20 H20A 120.2
C19 C20 C21 119.61(12)
H20A C20 C21 120.2
C20 C21 H21A 119.4
C20 C21 C22 121.16(12)
H21A C21 C22 119.4
C21 C22 H22A 119.4
C21 C22 C23 121.16(12)
H22A C22 C23 119.4
C10 C23 C18 119.21(11)
C10 C23 C22 123.17(11)
C18 C23 C22 117.60(11)

loop_
_geom_bond_atom_site_label_1
_geom_bond_atom_site_label_2
_geom_bond_distance
F1 B1 1.490(12)
F1A B1 1.268(7)
F2 B1 1.278(9)
F2A B1 1.500(7)
N1 B1 1.5432(19)
N1 C1 1.3356(17)
N1 C4 1.3967(14)
N2 B1 1.5369(19)
N2 C6 1.3928(14)
N2 C9 1.3339(16)
C1 H1A 0.950
C1 C2 1.3939(19)
C2 H2A 0.950
C2 C3 1.3729(18)
C3 H3A 0.950
C3 C4 1.4059(18)
C4 C5 1.3926(17)
C5 C6 1.3944(17)
C5 C10 1.5007(15)
C6 C7 1.4070(17)
C7 H7A 0.950
C7 C8 1.3753(19)
C8 H8A 0.950
C8 C9 1.3910(19)
C9 H9A 0.950
C10 C11 1.4065(16)
C10 C23 1.4060(16)
C11 C12 1.4217(16)
C11 C16 1.4391(15)
C12 H12A 0.950
C12 C13 1.3568(17)
C13 H13A 0.950
C13 C14 1.4190(18)
C14 H14A 0.950
C14 C15 1.3458(18)
C15 H15A 0.950
C15 C16 1.4222(17)
C16 C17 1.3846(17)
C17 H17A 0.950
C17 C18 1.3850(17)
C18 C19 1.4217(17)
C18 C23 1.4394(16)
C19 H19A 0.950
C19 C20 1.3489(18)
C20 H20A 0.950
C20 C21 1.4166(18)
C21 H21A 0.950
C21 C22 1.3562(18)
C22 H22A 0.950
C22 C23 1.4218(17)

loop_
_geom_torsion_atom_site_label_1
_geom_torsion_atom_site_label_2
_geom_torsion_atom_site_label_3
_geom_torsion_atom_site_label_4
_geom_torsion
C6 N2 B1 F1 111.6(6)
C6 N2 B1 F1A 131.5(4)
C6 N2 B1 F2 -127.2(8)
C6 N2 B1 F2A -110.1(3)
C6 N2 B1 N1 1.3(2)
C9 N2 B1 F1 -67.2(7)
C9 N2 B1 F1A -47.3(4)
C9 N2 B1 F2 54.0(9)
C9 N2 B1 F2A 71.1(4)
C9 N2 B1 N1 -177.55(12)
C1 N1 B1 F1 67.2(6)
C1 N1 B1 F1A 45.5(5)
C1 N1 B1 F2 -54.6(9)
C1 N1 B1 F2A -71.5(3)
C1 N1 B1 N2 177.03(12)
C4 N1 B1 F1 -113.5(6)
C4 N1 B1 F1A -135.2(5)
C4 N1 B1 F2 124.6(9)
C4 N1 B1 F2A 107.8(3)
C4 N1 B1 N2 -3.7(2)
B1 N1 C1 C2 179.57(14)
C4 N1 C1 C2 0.19(15)
N1 C1 C2 C3 -0.43(16)
C1 C2 C3 C4 0.48(15)
B1 N1 C4 C3 -179.27(13)
B1 N1 C4 C5 2.9(2)
C1 N1 C4 C3 0.11(15)
C1 N1 C4 C5 -177.75(11)
C2 C3 C4 N1 -0.38(15)
C2 C3 C4 C5 177.18(13)
N1 C4 C5 C6 1.01(18)
N1 C4 C5 C10 -177.94(11)
C3 C4 C5 C6 -176.26(13)
C3 C4 C5 C10 4.8(2)
B1 N2 C6 C5 2.1(2)
B1 N2 C6 C7 -178.64(13)
C9 N2 C6 C5 -178.93(11)
C9 N2 C6 C7 0.36(14)
C4 C5 C6 N2 -3.37(18)
C4 C5 C6 C7 177.53(12)
C10 C5 C6 N2 175.59(11)
C10 C5 C6 C7 -3.5(2)
N2 C6 C7 C8 -0.41(14)
C5 C6 C7 C8 178.78(13)
C6 C7 C8 C9 0.30(15)
B1 N2 C9 C8 178.82(14)
C6 N2 C9 C8 -0.18(15)
C7 C8 C9 N2 -0.08(16)
C4 C5 C10 C11 80.51(15)
C4 C5 C10 C23 -101.69(14)
C6 C5 C10 C11 -98.45(14)
C6 C5 C10 C23 79.34(15)
C5 C10 C11 C12 1.06(17)
C5 C10 C11 C16 177.38(10)
C23 C10 C11 C12 -176.71(11)
C23 C10 C11 C16 -0.39(17)
C10 C11 C12 C13 176.70(12)
C16 C11 C12 C13 0.34(18)
C11 C12 C13 C14 0.12(19)
C12 C13 C14 C15 -0.3(2)
C13 C14 C15 C16 0.0(2)
C14 C15 C16 C11 0.48(19)
C14 C15 C16 C17 -177.83(13)
C10 C11 C16 C15 -177.16(11)
C10 C11 C16 C17 1.19(17)
C12 C11 C16 C15 -0.63(17)
C12 C11 C16 C17 177.72(11)
C11 C16 C17 C18 -0.60(18)
C15 C16 C17 C18 177.71(11)
C16 C17 C18 C19 -179.40(12)
C16 C17 C18 C23 -0.79(17)
C17 C18 C19 C20 176.78(12)
C23 C18 C19 C20 -1.83(18)
C18 C19 C20 C21 0.70(19)
C19 C20 C21 C22 1.0(2)
C20 C21 C22 C23 -1.5(2)
C5 C10 C23 C18 -178.73(10)
C5 C10 C23 C22 0.13(17)
C11 C10 C23 C18 -0.99(17)
C11 C10 C23 C22 177.87(11)
C21 C22 C23 C10 -178.59(12)
C21 C22 C23 C18 0.29(18)
C17 C18 C23 C10 1.58(17)
C17 C18 C23 C22 -177.34(11)
C19 C18 C23 C10 -179.77(11)
C19 C18 C23 C22 1.31(17)
